data_7034197
loop_
_publ_author_name
'Xu, Chao'
'Hedin, Niklas'
'Shi, Hua-Tian'
'Xin, ZhiFeng'
'Zhang, Qian-Feng'

_publ_section_title
;
 Stepwise assembly of a semiconducting coordination polymer
 [Cd8S(SPh)14(DMF)(bpy)]n and its photodegradation of organic dyes.
;
_journal_issue 14
_journal_name_full 'Dalton transactions (Cambridge, England : 2003)'
_journal_page_first 6400
_journal_page_last 6405
_journal_paper_doi 10.1039/c4dt03687e
_journal_volume 44
_journal_year 2015
_chemical_formula_sum 'C100 H90 Cd8 N4 O2 S15'
_chemical_formula_weight 2759.86
_chemical_name_systematic 'Cd8S(SPh)14(DMF)(bpy) coordination polymer'
_space_group_IT_number 14
_symmetry_cell_setting monoclinic
_symmetry_space_group_name_Hall '-P 2yn'
_symmetry_space_group_name_H-M 'P 1 21/n 1'
_atom_sites_solution_hydrogens geom
_atom_sites_solution_primary direct
_atom_sites_solution_secondary difmap
_audit_creation_method SHELXL-97
_audit_update_record
;
2014-12-25 deposited with the CCDC.
2015-02-25 downloaded from the CCDC.
;
_cell_angle_alpha 90.00
_cell_angle_beta 98.004(7)
_cell_angle_gamma 90.00
_cell_formula_units_Z 4
_cell_length_a 13.5519(14)
_cell_length_b 26.283(3)
_cell_length_c 32.050(4)
_cell_measurement_reflns_used 3859
_cell_measurement_temperature 296(2)
_cell_measurement_theta_max 17.43
_cell_measurement_theta_min 2.61
_cell_volume 11305(2)
_computing_cell_refinement 'Bruker SMART'
_computing_data_collection 'Bruker SMART'
_computing_data_reduction 'Bruker SAINT'
_computing_molecular_graphics 'Bruker SHELXTL'
_computing_publication_material 'Bruker SHELXTL'
_computing_structure_refinement 'SHELXL-97 (Sheldrick, 1997)'
_computing_structure_solution 'SHELXS-97 (Sheldrick, 1990)'
_diffrn_ambient_temperature 296(2)
_diffrn_measured_fraction_theta_full 0.999
_diffrn_measured_fraction_theta_max 0.999
_diffrn_radiation_monochromator graphite
_diffrn_radiation_source 'fine-focus sealed tube'
_diffrn_radiation_type MoK\a
_diffrn_radiation_wavelength 0.71073
_diffrn_reflns_av_R_equivalents 0.1563
_diffrn_reflns_av_unetI/netI 0.1369
_diffrn_reflns_limit_h_max 16
_diffrn_reflns_limit_h_min -16
_diffrn_reflns_limit_k_max 31
_diffrn_reflns_limit_k_min -30
_diffrn_reflns_limit_l_max 38
_diffrn_reflns_limit_l_min -31
_diffrn_reflns_number 94590
_diffrn_reflns_theta_full 25.00
_diffrn_reflns_theta_max 25.00
_diffrn_reflns_theta_min 1.50
_exptl_absorpt_coefficient_mu 1.796
_exptl_absorpt_correction_T_max 0.9014
_exptl_absorpt_correction_T_min 0.6166
_exptl_absorpt_correction_type multi-scan
_exptl_absorpt_process_details sadabs
_exptl_crystal_colour colourless
_exptl_crystal_density_diffrn 1.622
_exptl_crystal_density_method 'not measured'
_exptl_crystal_description flake
_exptl_crystal_F_000 5432
_exptl_crystal_size_max 0.30
_exptl_crystal_size_mid 0.13
_exptl_crystal_size_min 0.06
_refine_diff_density_max 1.747
_refine_diff_density_min -0.882
_refine_diff_density_rms 0.142
_refine_ls_extinction_method none
_refine_ls_goodness_of_fit_ref 1.026
_refine_ls_hydrogen_treatment mixed
_refine_ls_matrix_type full
_refine_ls_number_parameters 1177
_refine_ls_number_reflns 19880
_refine_ls_number_restraints 1071
_refine_ls_restrained_S_all 1.024
_refine_ls_R_factor_all 0.1694
_refine_ls_R_factor_gt 0.0706
_refine_ls_shift/su_max 0.000
_refine_ls_shift/su_mean 0.000
_refine_ls_structure_factor_coef Fsqd
_refine_ls_weighting_details 'calc w=1/[\s^2^(Fo^2^)+(0.0906P)^2^+0.0000P] where P=(Fo^2^+2Fc^2^)/3'
_refine_ls_weighting_scheme calc
_refine_ls_wR_factor_gt 0.1654
_refine_ls_wR_factor_ref 0.2138
_reflns_number_gt 9291
_reflns_number_total 19880
_reflns_threshold_expression >2sigma(I)
_cod_data_source_file c4dt03687e2.cif
_cod_data_source_block p21n
_cod_depositor_comments
;
The following automatic conversions were performed:

'_symmetry_cell_setting' value 'Monoclinic' changed to 'monoclinic'
according to
/usr/data/users/saulius/crontab/automatic-downloads/rss-feeds/RSC/lib/dictionaries/cif_core.dic
dictionary named 'cif_core.dic' version 2.4.2 from 2011-04-26.

Automatic conversion script
Id: cif_fix_values 3008 2015-01-20 13:52:24Z robertas 

 Adding full bibliography for 7034196--7034197.cif.
;
_cod_original_sg_symbol_H-M P2(1)/n
_cod_database_code 7034197

loop_
_symmetry_equiv_pos_as_xyz
'x, y, z'
'-x+1/2, y+1/2, -z+1/2'
'-x, -y, -z'
'x-1/2, -y-1/2, z-1/2'

loop_
_atom_site_label
_atom_site_type_symbol
_atom_site_fract_x
_atom_site_fract_y
_atom_site_fract_z
_atom_site_U_iso_or_equiv
_atom_site_adp_type
_atom_site_occupancy
_atom_site_symmetry_multiplicity
_atom_site_calc_flag
_atom_site_refinement_flags
Cd1 Cd 0.02766(7) 0.27745(4) 0.22017(3) 0.0600(3) Uani 1 1 d U
Cd2 Cd -0.04904(7) 0.22370(4) 0.10046(3) 0.0598(3) Uani 1 1 d U
Cd3 Cd 0.25884(7) 0.23615(4) 0.17178(3) 0.0548(3) Uani 1 1 d U
Cd4 Cd 0.08658(7) 0.13913(4) 0.22367(3) 0.0546(3) Uani 1 1 d U
Cd5 Cd -0.07252(7) 0.07677(4) 0.13218(3) 0.0566(3) Uani 1 1 d U
Cd6 Cd 0.19842(7) 0.10584(4) 0.11994(3) 0.0529(3) Uani 1 1 d U
Cd7 Cd 0.23458(8) 0.22878(4) 0.04659(3) 0.0687(3) Uani 1 1 d U
Cd8 Cd 0.38013(7) 0.10615(4) 0.23242(3) 0.0632(3) Uani 1 1 d U
S1 S 0.0864(3) 0.21181(15) 0.27579(12) 0.0713(10) Uani 1 1 d U
S2 S 0.1692(3) 0.31837(13) 0.18961(12) 0.0635(9) Uani 1 1 d U
S3 S -0.1192(2) 0.25844(14) 0.16492(11) 0.0636(9) Uani 1 1 d U
S4 S -0.0944(2) 0.11156(14) 0.20428(11) 0.0588(9) Uani 1 1 d U
S5 S 0.3634(2) 0.20240(14) 0.23915(11) 0.0583(9) Uani 1 1 d U
S6 S 0.2108(2) 0.07169(14) 0.24882(11) 0.0603(9) Uani 1 1 d U
S7 S -0.1170(2) 0.13729(13) 0.07301(10) 0.0522(8) Uani 1 1 d U
S8 S 0.0890(3) 0.27400(17) 0.07667(18) 0.1049(16) Uani 1 1 d U
S9 S 0.0907(2) 0.03005(13) 0.13655(10) 0.0550(8) Uani 1 1 d U
S10 S 0.5288(3) 0.0609(2) 0.26529(15) 0.1051(16) Uani 1 1 d U
S11 S 0.3770(2) 0.09250(14) 0.15234(11) 0.0619(9) Uani 1 1 d U
S12 S 0.1757(3) 0.13583(14) 0.04444(11) 0.0641(9) Uani 1 1 d U
S13 S 0.3647(2) 0.24255(14) 0.11252(11) 0.0622(9) Uani 1 1 d U
S14 S 0.2826(5) 0.2642(2) -0.01822(15) 0.125(2) Uani 1 1 d U
S15 S 0.1124(2) 0.17688(12) 0.15382(10) 0.0474(7) Uani 1 1 d U
O1 O -0.1850(9) 0.2607(4) 0.0550(3) 0.105(3) Uani 1 1 d DU
N1 N -0.0399(8) 0.3395(5) 0.2589(4) 0.068(3) Uani 1 1 d U
N2 N -0.3070(7) 0.5159(4) 0.3652(3) 0.064(3) Uani 1 1 d U
N3 N -0.3193(14) 0.3108(7) 0.0291(6) 0.196(9) Uani 1 1 d DU
C1 C -0.0706(10) 0.3267(6) 0.2949(5) 0.077(4) Uani 1 1 d U
H1 H -0.0566 0.2941 0.3055 0.093 Uiso 1 1 calc R
C2 C -0.1218(11) 0.3592(5) 0.3170(5) 0.082(4) Uani 1 1 d U
H2 H -0.1434 0.3483 0.3418 0.098 Uiso 1 1 calc R
C3 C -0.1421(9) 0.4086(5) 0.3027(4) 0.059(3) Uani 1 1 d U
C4 C -0.1051(10) 0.4220(5) 0.2663(4) 0.067(4) Uani 1 1 d U
H4 H -0.1132 0.4550 0.2559 0.081 Uiso 1 1 calc R
C5 C -0.0555(11) 0.3857(6) 0.2450(5) 0.076(4) Uani 1 1 d U
H5 H -0.0328 0.3949 0.2200 0.091 Uiso 1 1 calc R
C6 C -0.1953(9) 0.4460(5) 0.3268(4) 0.062(3) Uani 1 1 d U
C7 C -0.1695(9) 0.4958(5) 0.3287(4) 0.064(3) Uani 1 1 d U
H7 H -0.1144 0.5073 0.3171 0.077 Uiso 1 1 calc R
C8 C -0.2280(9) 0.5296(5) 0.3486(4) 0.065(4) Uani 1 1 d U
H8 H -0.2098 0.5638 0.3502 0.078 Uiso 1 1 calc R
C9 C -0.2751(11) 0.4308(6) 0.3462(5) 0.083(4) Uani 1 1 d U
H9 H -0.2927 0.3967 0.3471 0.100 Uiso 1 1 calc R
C10 C -0.3277(11) 0.4674(6) 0.3641(5) 0.081(4) Uani 1 1 d U
H10 H -0.3823 0.4569 0.3765 0.097 Uiso 1 1 calc R
C11 C -0.0102(14) 0.1929(6) 0.3040(6) 0.093(4) Uani 1 1 d U
C12 C 0.0181(18) 0.1747(9) 0.3444(7) 0.149(7) Uani 1 1 d U
H12 H 0.0845 0.1725 0.3565 0.179 Uiso 1 1 calc R
C13 C -0.061(2) 0.1598(12) 0.3660(8) 0.186(9) Uani 1 1 d U
H13 H -0.0443 0.1487 0.3936 0.223 Uiso 1 1 calc R
C14 C -0.161(2) 0.1600(12) 0.3504(8) 0.172(9) Uani 1 1 d U
H14 H -0.2104 0.1469 0.3650 0.206 Uiso 1 1 calc R
C15 C -0.1811(15) 0.1810(8) 0.3120(7) 0.129(6) Uani 1 1 d U
H15 H -0.2474 0.1862 0.3009 0.155 Uiso 1 1 calc R
C16 C -0.1099(13) 0.1952(7) 0.2882(6) 0.104(5) Uani 1 1 d U
H16 H -0.1290 0.2066 0.2608 0.125 Uiso 1 1 calc R
C21 C 0.2387(11) 0.3507(6) 0.2322(5) 0.074(3) Uani 1 1 d U
C22 C 0.2628(11) 0.3289(6) 0.2706(5) 0.085(4) Uani 1 1 d U
H22 H 0.2412 0.2962 0.2757 0.102 Uiso 1 1 calc R
C23 C 0.3227(14) 0.3573(7) 0.3036(6) 0.115(5) Uani 1 1 d U
H23 H 0.3428 0.3426 0.3298 0.138 Uiso 1 1 calc R
C24 C 0.3498(15) 0.4071(9) 0.2953(8) 0.124(6) Uani 1 1 d U
H24 H 0.3887 0.4258 0.3160 0.149 Uiso 1 1 calc R
C25 C 0.3205(17) 0.4274(8) 0.2586(8) 0.130(7) Uani 1 1 d U
H25 H 0.3360 0.4612 0.2540 0.157 Uiso 1 1 calc R
C26 C 0.2678(13) 0.4002(6) 0.2268(6) 0.105(5) Uani 1 1 d U
H26 H 0.2509 0.4155 0.2006 0.125 Uiso 1 1 calc R
C31 C -0.1587(12) 0.3222(6) 0.1469(5) 0.078(4) Uani 1 1 d U
C32 C -0.2573(13) 0.3334(8) 0.1433(5) 0.110(5) Uani 1 1 d U
H32 H -0.3029 0.3096 0.1505 0.131 Uiso 1 1 calc R
C33 C -0.2881(17) 0.3810(10) 0.1286(7) 0.139(7) Uani 1 1 d U
H33 H -0.3546 0.3902 0.1275 0.167 Uiso 1 1 calc R
C34 C -0.223(2) 0.4140(9) 0.1160(8) 0.146(8) Uani 1 1 d U
H34 H -0.2453 0.4446 0.1035 0.176 Uiso 1 1 calc R
C35 C -0.1299(17) 0.4033(7) 0.1213(7) 0.127(6) Uani 1 1 d U
H35 H -0.0847 0.4281 0.1156 0.152 Uiso 1 1 calc R
C36 C -0.0937(14) 0.3555(6) 0.1355(5) 0.093(5) Uani 1 1 d U
H36 H -0.0266 0.3474 0.1369 0.112 Uiso 1 1 calc R
C41 C -0.1120(9) 0.0569(6) 0.2357(4) 0.066(3) Uani 1 1 d U
C42 C -0.1834(11) 0.0576(7) 0.2625(5) 0.089(4) Uani 1 1 d U
H42 H -0.2234 0.0862 0.2634 0.106 Uiso 1 1 calc R
C43 C -0.1963(13) 0.0166(9) 0.2879(5) 0.110(5) Uani 1 1 d U
H43 H -0.2400 0.0190 0.3078 0.132 Uiso 1 1 calc R
C44 C -0.1448(12) -0.0281(9) 0.2841(6) 0.116(6) Uani 1 1 d U
H44 H -0.1580 -0.0571 0.2990 0.139 Uiso 1 1 calc R
C45 C -0.0738(11) -0.0284(7) 0.2578(6) 0.105(5) Uani 1 1 d U
H45 H -0.0352 -0.0574 0.2565 0.126 Uiso 1 1 calc R
C46 C -0.0573(11) 0.0132(6) 0.2329(5) 0.081(4) Uani 1 1 d U
H46 H -0.0098 0.0115 0.2146 0.097 Uiso 1 1 calc R
C51 C 0.4838(9) 0.2273(6) 0.2361(4) 0.063(3) Uani 1 1 d U
C52 C 0.5540(10) 0.2029(6) 0.2171(5) 0.079(4) Uani 1 1 d U
H52 H 0.5392 0.1717 0.2040 0.095 Uiso 1 1 calc R
C53 C 0.6453(11) 0.2237(8) 0.2172(6) 0.104(5) Uani 1 1 d U
H53 H 0.6931 0.2053 0.2053 0.124 Uiso 1 1 calc R
C54 C 0.6698(12) 0.2695(8) 0.2336(5) 0.101(5) Uani 1 1 d U
H54 H 0.7329 0.2829 0.2325 0.122 Uiso 1 1 calc R
C55 C 0.6025(11) 0.2959(7) 0.2516(5) 0.098(5) Uani 1 1 d U
H55 H 0.6178 0.3284 0.2621 0.117 Uiso 1 1 calc R
C56 C 0.5067(10) 0.2742(6) 0.2547(5) 0.080(4) Uani 1 1 d U
H56 H 0.4612 0.2912 0.2689 0.096 Uiso 1 1 calc R
C61 C 0.2115(8) 0.0731(6) 0.3050(3) 0.095(5) Uani 1 1 d GDU
C62 C 0.1241(7) 0.0628(6) 0.3216(4) 0.130(6) Uani 1 1 d GDU
H62 H 0.0642 0.0596 0.3037 0.156 Uiso 1 1 calc R
C63 C 0.1264(10) 0.0573(7) 0.3648(4) 0.161(8) Uani 1 1 d GDU
H63 H 0.0680 0.0504 0.3759 0.193 Uiso 1 1 calc R
C64 C 0.2160(13) 0.0620(8) 0.3915(3) 0.223(11) Uani 1 1 d GDU
H64 H 0.2176 0.0583 0.4204 0.268 Uiso 1 1 calc R
C65 C 0.3034(10) 0.0724(9) 0.3749(4) 0.266(11) Uani 1 1 d GDU
H65 H 0.3633 0.0756 0.3927 0.319 Uiso 1 1 calc R
C66 C 0.3011(7) 0.0779(8) 0.3316(4) 0.234(10) Uani 1 1 d GDU
H66 H 0.3595 0.0848 0.3205 0.281 Uiso 1 1 calc R
C71 C -0.2491(9) 0.1395(5) 0.0709(4) 0.054(3) Uani 1 1 d U
C72 C -0.2962(9) 0.1564(6) 0.1036(4) 0.067(4) Uani 1 1 d U
H72 H -0.2581 0.1673 0.1284 0.080 Uiso 1 1 calc R
C73 C -0.4017(11) 0.1577(6) 0.1004(5) 0.084(4) Uani 1 1 d U
H73 H -0.4320 0.1677 0.1234 0.101 Uiso 1 1 calc R
C74 C -0.4569(12) 0.1447(7) 0.0645(6) 0.100(5) Uani 1 1 d U
H74 H -0.5260 0.1453 0.0625 0.120 Uiso 1 1 calc R
C75 C -0.4120(12) 0.1301(9) 0.0295(6) 0.133(7) Uani 1 1 d U
H75 H -0.4500 0.1241 0.0035 0.160 Uiso 1 1 calc R
C76 C -0.3063(11) 0.1248(7) 0.0351(5) 0.107(6) Uani 1 1 d U
H76 H -0.2760 0.1108 0.0134 0.129 Uiso 1 1 calc R
C81 C 0.0637(13) 0.3283(5) 0.0486(6) 0.143(6) Uani 1 1 d GU
C82 C -0.0062(14) 0.3287(6) 0.0125(6) 0.211(9) Uani 1 1 d GU
H82 H -0.0324 0.2982 0.0011 0.253 Uiso 1 1 calc R
C83 C -0.0369(13) 0.3746(9) -0.0065(6) 0.252(12) Uani 1 1 d GU
H83 H -0.0836 0.3749 -0.0307 0.302 Uiso 1 1 calc R
C84 C 0.0022(16) 0.4201(6) 0.0106(7) 0.274(13) Uani 1 1 d GU
H84 H -0.0183 0.4509 -0.0021 0.328 Uiso 1 1 calc R
C85 C 0.0721(17) 0.4197(5) 0.0468(7) 0.234(11) Uani 1 1 d GU
H85 H 0.0983 0.4502 0.0582 0.281 Uiso 1 1 calc R
C86 C 0.1028(13) 0.3738(7) 0.0658(5) 0.207(9) Uani 1 1 d GU
H86 H 0.1495 0.3735 0.0900 0.248 Uiso 1 1 calc R
C91 C 0.0831(9) -0.0162(5) 0.0946(4) 0.055(3) Uani 1 1 d U
C92 C 0.1564(11) -0.0509(5) 0.0959(5) 0.071(4) Uani 1 1 d U
H92 H 0.2096 -0.0489 0.1175 0.086 Uiso 1 1 calc R
C93 C 0.1561(14) -0.0885(6) 0.0674(5) 0.095(5) Uani 1 1 d U
H93 H 0.2068 -0.1125 0.0690 0.114 Uiso 1 1 calc R
C94 C 0.0724(15) -0.0892(7) 0.0344(6) 0.101(5) Uani 1 1 d U
H94 H 0.0674 -0.1145 0.0140 0.121 Uiso 1 1 calc R
C95 C 0.0032(14) -0.0542(7) 0.0330(5) 0.098(5) Uani 1 1 d U
H95 H -0.0488 -0.0552 0.0108 0.117 Uiso 1 1 calc R
C96 C 0.0030(11) -0.0160(6) 0.0627(4) 0.076(4) Uani 1 1 d U
H96 H -0.0474 0.0082 0.0612 0.092 Uiso 1 1 calc R
C101 C 0.5511(13) 0.0804(9) 0.3164(6) 0.114(6) Uani 1 1 d U
C102 C 0.570(2) 0.0490(11) 0.3478(8) 0.171(8) Uani 1 1 d U
H102 H 0.5713 0.0144 0.3418 0.205 Uiso 1 1 calc R
C103 C 0.587(3) 0.0631(14) 0.3874(9) 0.216(10) Uani 1 1 d U
H103 H 0.5922 0.0377 0.4077 0.260 Uiso 1 1 calc R
C104 C 0.600(2) 0.1171(13) 0.4026(9) 0.201(10) Uani 1 1 d U
H104 H 0.6223 0.1265 0.4304 0.241 Uiso 1 1 calc R
C105 C 0.5743(19) 0.1524(11) 0.3686(7) 0.169(8) Uani 1 1 d U
H105 H 0.5709 0.1871 0.3739 0.203 Uiso 1 1 calc R
C106 C 0.5539(15) 0.1339(9) 0.3273(6) 0.128(6) Uani 1 1 d U
H106 H 0.5415 0.1575 0.3055 0.153 Uiso 1 1 calc R
C111 C 0.3929(9) 0.0256(6) 0.1446(5) 0.068(3) Uani 1 1 d U
C112 C 0.3775(11) -0.0102(6) 0.1743(5) 0.078(4) Uani 1 1 d U
H112 H 0.3586 -0.0001 0.1998 0.094 Uiso 1 1 calc R
C113 C 0.3898(13) -0.0606(7) 0.1663(7) 0.105(5) Uani 1 1 d U
H113 H 0.3799 -0.0844 0.1868 0.126 Uiso 1 1 calc R
C114 C 0.4154(13) -0.0764(8) 0.1300(8) 0.113(6) Uani 1 1 d U
H114 H 0.4196 -0.1110 0.1245 0.136 Uiso 1 1 calc R
C115 C 0.4355(12) -0.0419(8) 0.1008(7) 0.111(6) Uani 1 1 d U
H115 H 0.4589 -0.0527 0.0764 0.133 Uiso 1 1 calc R
C116 C 0.4213(10) 0.0092(7) 0.1074(5) 0.087(4) Uani 1 1 d U
H116 H 0.4309 0.0326 0.0866 0.104 Uiso 1 1 calc R
C121 C 0.2495(10) 0.0952(6) 0.0158(4) 0.067(3) Uani 1 1 d U
C122 C 0.2492(13) 0.0451(7) 0.0211(5) 0.097(5) Uani 1 1 d U
H122 H 0.2147 0.0318 0.0418 0.117 Uiso 1 1 calc R
C123 C 0.2982(15) 0.0109(8) -0.0029(6) 0.121(6) Uani 1 1 d U
H123 H 0.2972 -0.0240 0.0018 0.146 Uiso 1 1 calc R
C124 C 0.3472(14) 0.0313(9) -0.0332(6) 0.118(6) Uani 1 1 d U
H124 H 0.3803 0.0099 -0.0497 0.142 Uiso 1 1 calc R
C125 C 0.3486(13) 0.0828(8) -0.0398(6) 0.108(5) Uani 1 1 d U
H125 H 0.3821 0.0958 -0.0609 0.130 Uiso 1 1 calc R
C126 C 0.3005(12) 0.1155(7) -0.0155(5) 0.093(4) Uani 1 1 d U
H126 H 0.3021 0.1505 -0.0198 0.111 Uiso 1 1 calc R
C131 C 0.3896(8) 0.3080(4) 0.1136(4) 0.075(3) Uani 1 1 d GU
C132 C 0.4275(10) 0.3284(5) 0.1526(3) 0.128(6) Uani 1 1 d GU
H132 H 0.4393 0.3075 0.1761 0.154 Uiso 1 1 calc R
C133 C 0.4478(11) 0.3802(5) 0.1563(4) 0.159(8) Uani 1 1 d GU
H133 H 0.4732 0.3939 0.1824 0.191 Uiso 1 1 calc R
C134 C 0.4301(12) 0.4115(3) 0.1211(6) 0.169(8) Uani 1 1 d GU
H134 H 0.4437 0.4461 0.1236 0.203 Uiso 1 1 calc R
C135 C 0.3922(13) 0.3910(5) 0.0822(5) 0.221(11) Uani 1 1 d GU
H135 H 0.3804 0.4120 0.0586 0.265 Uiso 1 1 calc R
C136 C 0.3719(12) 0.3393(5) 0.0784(3) 0.183(9) Uani 1 1 d GU
H136 H 0.3465 0.3256 0.0524 0.219 Uiso 1 1 calc R
C141 C 0.2064(14) 0.2378(8) -0.0602(5) 0.114(6) Uani 1 1 d U
C142 C 0.2384(16) 0.2391(9) -0.0974(6) 0.127(6) Uani 1 1 d U
H142 H 0.2998 0.2535 -0.1002 0.152 Uiso 1 1 calc R
C143 C 0.1786(18) 0.2184(9) -0.1326(7) 0.138(7) Uani 1 1 d U
H143 H 0.1994 0.2205 -0.1590 0.165 Uiso 1 1 calc R
C144 C 0.0929(16) 0.1959(10) -0.1286(7) 0.147(7) Uani 1 1 d U
H144 H 0.0536 0.1837 -0.1526 0.177 Uiso 1 1 calc R
C145 C 0.0610(16) 0.1901(10) -0.0909(7) 0.152(8) Uani 1 1 d U
H145 H 0.0033 0.1719 -0.0881 0.182 Uiso 1 1 calc R
C146 C 0.1179(15) 0.2123(9) -0.0567(6) 0.133(7) Uani 1 1 d U
H146 H 0.0965 0.2103 -0.0304 0.159 Uiso 1 1 calc R
C147 C -0.2182(14) 0.3019(8) 0.0453(6) 0.197(10) Uani 1 1 d DU
C148 C -0.372(2) 0.2660(10) 0.0159(14) 0.39(3) Uani 1 1 d DU
H14A H -0.3964 0.2683 -0.0136 0.590 Uiso 1 1 calc R
H14B H -0.4270 0.2620 0.0315 0.590 Uiso 1 1 calc R
H14C H -0.3282 0.2372 0.0209 0.590 Uiso 1 1 calc R
C149 C -0.328(2) 0.3603(8) 0.0101(10) 0.32(2) Uani 1 1 d DU
H14D H -0.3010 0.3596 -0.0160 0.479 Uiso 1 1 calc R
H14E H -0.2929 0.3846 0.0288 0.479 Uiso 1 1 calc R
H14F H -0.3975 0.3696 0.0047 0.479 Uiso 1 1 calc R
C1S C 0.325(3) 0.217(2) 0.3649(16) 0.165(16) Uani 0.50 1 d PU
H1S1 H 0.3078 0.2294 0.3367 0.248 Uiso 0.50 1 calc PR
H1S2 H 0.3006 0.1825 0.3663 0.248 Uiso 0.50 1 calc PR
H1S3 H 0.3955 0.2173 0.3726 0.248 Uiso 0.50 1 calc PR
C2S C 0.308(5) 0.220(3) 0.428(2) 0.28(3) Uani 0.50 1 d PU
H2S1 H 0.3710 0.2315 0.4418 0.420 Uiso 0.50 1 calc PR
H2S2 H 0.3135 0.1851 0.4194 0.420 Uiso 0.50 1 calc PR
H2S3 H 0.2594 0.2218 0.4474 0.420 Uiso 0.50 1 calc PR
C3S C 0.187(4) 0.2771(19) 0.3830(17) 0.138(12) Uani 0.50 1 d PU
C4S C 0.336(4) 0.4025(11) 0.9652(15) 0.22(2) Uani 0.50 1 d PDU
H4S1 H 0.3475 0.3887 0.9387 0.330 Uiso 0.50 1 calc PR
H4S2 H 0.2666 0.3983 0.9683 0.330 Uiso 0.50 1 calc PR
H4S3 H 0.3762 0.3850 0.9877 0.330 Uiso 0.50 1 calc PR
C5S C 0.413(3) 0.4795(16) 0.9357(13) 0.21(2) Uani 0.50 1 d PDU
H5S1 H 0.4797 0.4668 0.9386 0.313 Uiso 0.50 1 calc PR
H5S2 H 0.4137 0.5157 0.9397 0.313 Uiso 0.50 1 calc PR
H5S3 H 0.3792 0.4716 0.9081 0.313 Uiso 0.50 1 calc PR
C6S C 0.288(3) 0.4816(15) 0.9881(16) 0.201(18) Uani 0.50 1 d PDU
N1S N 0.278(3) 0.2491(19) 0.3940(13) 0.154(12) Uani 0.50 1 d PU
N2S N 0.360(3) 0.4559(12) 0.9669(11) 0.197(16) Uani 0.50 1 d PDU
O1S O 0.151(3) 0.2897(16) 0.4134(13) 0.201(15) Uani 0.50 1 d PU
O2S O 0.315(3) 0.5232(15) 1.0001(13) 0.247(19) Uani 0.50 1 d PDU

loop_
_atom_site_aniso_label
_atom_site_aniso_U_11
_atom_site_aniso_U_22
_atom_site_aniso_U_33
_atom_site_aniso_U_23
_atom_site_aniso_U_13
_atom_site_aniso_U_12
Cd1 0.0549(6) 0.0538(7) 0.0736(7) -0.0078(5) 0.0168(5) 0.0063(5)
Cd2 0.0571(6) 0.0508(7) 0.0739(7) -0.0039(5) 0.0176(5) -0.0065(5)
Cd3 0.0462(5) 0.0543(7) 0.0659(6) -0.0100(5) 0.0148(5) -0.0061(5)
Cd4 0.0500(5) 0.0528(6) 0.0634(6) 0.0018(5) 0.0165(5) 0.0011(5)
Cd5 0.0464(5) 0.0493(6) 0.0765(7) 0.0101(5) 0.0165(5) -0.0007(5)
Cd6 0.0479(5) 0.0508(6) 0.0617(6) -0.0086(5) 0.0134(4) -0.0018(5)
Cd7 0.0766(7) 0.0678(8) 0.0632(7) -0.0038(5) 0.0155(5) -0.0062(6)
Cd8 0.0508(6) 0.0681(7) 0.0703(7) -0.0074(5) 0.0068(5) 0.0077(5)
S1 0.091(3) 0.059(2) 0.065(2) -0.0049(18) 0.0137(19) 0.007(2)
S2 0.064(2) 0.046(2) 0.082(2) -0.0050(17) 0.0182(18) 0.0002(17)
S3 0.0530(19) 0.061(2) 0.080(2) -0.0079(18) 0.0195(17) 0.0010(17)
S4 0.0472(18) 0.065(2) 0.066(2) 0.0032(17) 0.0150(16) -0.0002(17)
S5 0.0478(18) 0.064(2) 0.063(2) -0.0066(17) 0.0076(16) -0.0013(16)
S6 0.0555(19) 0.057(2) 0.070(2) 0.0016(18) 0.0130(17) 0.0053(17)
S7 0.0475(17) 0.051(2) 0.059(2) -0.0024(16) 0.0107(15) -0.0015(15)
S8 0.088(3) 0.069(3) 0.169(5) 0.039(3) 0.059(3) 0.008(2)
S9 0.0507(18) 0.045(2) 0.070(2) -0.0064(16) 0.0090(16) -0.0029(15)
S10 0.081(3) 0.122(4) 0.105(3) -0.020(3) -0.011(2) 0.053(3)
S11 0.0465(18) 0.070(2) 0.070(2) -0.0114(18) 0.0124(16) -0.0036(17)
S12 0.065(2) 0.066(2) 0.063(2) -0.0069(18) 0.0154(17) 0.0010(18)
S13 0.0540(19) 0.067(2) 0.069(2) -0.0050(18) 0.0215(16) -0.0039(17)
S14 0.159(5) 0.144(5) 0.075(3) 0.009(3) 0.025(3) -0.062(4)
S15 0.0411(16) 0.0448(19) 0.0580(19) -0.0042(14) 0.0129(14) -0.0020(14)
O1 0.118(7) 0.085(7) 0.101(7) 0.008(7) -0.018(6) 0.019(6)
N1 0.072(7) 0.063(6) 0.070(7) -0.014(5) 0.013(5) 0.016(6)
N2 0.046(6) 0.057(6) 0.090(8) -0.010(6) 0.015(5) 0.009(5)
N3 0.232(19) 0.140(16) 0.190(18) 0.006(13) -0.061(16) 0.101(14)
C1 0.085(10) 0.052(8) 0.102(10) -0.009(7) 0.041(8) 0.009(7)
C2 0.093(10) 0.050(7) 0.113(11) 0.008(7) 0.054(8) 0.014(8)
C3 0.052(7) 0.049(6) 0.074(8) -0.012(6) 0.009(6) 0.006(6)
C4 0.069(9) 0.056(8) 0.079(9) 0.000(6) 0.018(7) 0.021(7)
C5 0.081(9) 0.075(8) 0.075(9) -0.007(7) 0.026(7) 0.015(8)
C6 0.054(7) 0.042(6) 0.091(9) -0.011(7) 0.021(6) -0.001(6)
C7 0.053(7) 0.045(6) 0.098(10) -0.007(7) 0.021(6) 0.002(6)
C8 0.055(8) 0.036(7) 0.108(11) -0.019(7) 0.021(7) -0.003(6)
C9 0.083(10) 0.044(7) 0.132(12) -0.011(8) 0.050(8) -0.003(7)
C10 0.078(9) 0.063(8) 0.113(11) -0.004(9) 0.052(8) 0.002(7)
C11 0.114(8) 0.076(11) 0.097(9) 0.002(7) 0.049(8) 0.020(10)
C12 0.156(12) 0.165(18) 0.137(13) 0.067(13) 0.053(10) 0.006(15)
C13 0.168(14) 0.25(2) 0.152(16) 0.094(16) 0.066(12) 0.02(2)
C14 0.155(13) 0.22(2) 0.157(17) 0.043(15) 0.080(15) 0.023(18)
C15 0.111(10) 0.141(16) 0.154(15) 0.022(13) 0.079(10) 0.040(11)
C16 0.102(8) 0.090(12) 0.134(12) -0.008(10) 0.065(8) 0.022(10)
C21 0.077(8) 0.048(7) 0.101(8) -0.025(6) 0.033(7) -0.011(6)
C22 0.088(10) 0.073(9) 0.096(8) -0.034(7) 0.022(8) -0.010(8)
C23 0.121(14) 0.096(12) 0.124(11) -0.042(9) 0.008(10) -0.009(11)
C24 0.104(13) 0.116(13) 0.157(14) -0.056(12) 0.035(12) -0.055(12)
C25 0.151(17) 0.080(12) 0.170(16) -0.042(10) 0.055(14) -0.059(11)
C26 0.119(13) 0.056(9) 0.146(12) -0.031(7) 0.046(10) -0.021(9)
C31 0.078(8) 0.080(8) 0.077(9) 0.004(7) 0.009(7) 0.031(7)
C32 0.101(9) 0.121(12) 0.113(13) -0.005(10) 0.036(10) 0.053(8)
C33 0.122(13) 0.159(16) 0.146(16) 0.018(14) 0.048(12) 0.099(11)
C34 0.161(16) 0.115(15) 0.152(17) 0.024(13) -0.018(16) 0.062(12)
C35 0.139(13) 0.069(10) 0.159(16) 0.002(10) -0.025(13) 0.010(10)
C36 0.109(10) 0.057(8) 0.113(12) 0.006(8) 0.008(10) 0.011(7)
C41 0.035(6) 0.088(8) 0.074(7) 0.021(7) 0.005(6) -0.012(5)
C42 0.071(9) 0.118(11) 0.084(10) 0.010(8) 0.034(7) -0.010(8)
C43 0.085(11) 0.163(15) 0.090(11) 0.035(11) 0.036(9) -0.021(10)
C44 0.070(11) 0.153(14) 0.125(13) 0.075(12) 0.011(8) -0.015(10)
C45 0.065(9) 0.117(11) 0.132(13) 0.074(10) 0.010(8) 0.012(9)
C46 0.067(9) 0.083(9) 0.098(11) 0.029(8) 0.029(7) -0.003(7)
C51 0.041(5) 0.091(8) 0.054(8) -0.018(7) -0.002(5) -0.010(6)
C52 0.059(7) 0.096(10) 0.088(10) -0.013(8) 0.034(7) -0.016(7)
C53 0.051(8) 0.147(14) 0.118(13) -0.022(11) 0.031(9) -0.017(9)
C54 0.053(8) 0.157(15) 0.098(12) -0.008(10) 0.023(8) -0.032(9)
C55 0.071(9) 0.122(12) 0.101(12) -0.022(10) 0.013(8) -0.037(8)
C56 0.053(7) 0.102(10) 0.085(10) -0.023(8) 0.008(7) -0.022(7)
C61 0.078(8) 0.148(15) 0.059(6) 0.022(8) 0.010(5) -0.002(10)
C62 0.102(10) 0.207(19) 0.090(9) -0.012(13) 0.044(8) -0.013(13)
C63 0.157(14) 0.24(2) 0.103(11) 0.020(16) 0.066(10) -0.016(17)
C64 0.199(19) 0.39(3) 0.085(12) 0.075(18) 0.019(9) -0.02(2)
C65 0.165(15) 0.54(3) 0.078(9) 0.06(2) -0.023(11) -0.08(2)
C66 0.117(11) 0.50(3) 0.075(8) 0.039(18) -0.016(9) -0.08(2)
C71 0.048(5) 0.049(8) 0.063(7) -0.002(6) 0.002(5) 0.001(5)
C72 0.050(6) 0.085(10) 0.068(8) 0.006(7) 0.016(6) -0.003(7)
C73 0.062(7) 0.104(12) 0.089(9) 0.001(9) 0.021(7) -0.002(8)
C74 0.054(8) 0.111(13) 0.132(12) -0.033(11) 0.003(7) 0.009(9)
C75 0.064(7) 0.202(18) 0.125(12) -0.072(13) -0.018(8) 0.025(12)
C76 0.058(6) 0.157(15) 0.105(10) -0.066(11) 0.004(7) -0.003(10)
C81 0.183(16) 0.088(8) 0.184(15) 0.073(10) 0.119(11) 0.046(8)
C82 0.20(2) 0.185(17) 0.26(2) 0.142(14) 0.055(13) 0.009(16)
C83 0.24(2) 0.21(2) 0.31(3) 0.149(19) 0.056(17) 0.05(2)
C84 0.29(3) 0.183(16) 0.37(3) 0.10(2) 0.12(2) 0.12(2)
C85 0.28(3) 0.101(10) 0.35(3) 0.083(16) 0.139(19) 0.020(17)
C86 0.30(2) 0.093(9) 0.26(2) 0.071(13) 0.123(16) 0.009(15)
C91 0.055(7) 0.053(7) 0.057(7) 0.003(5) 0.007(5) -0.004(5)
C92 0.069(8) 0.064(9) 0.081(9) -0.016(7) 0.012(7) 0.011(6)
C93 0.112(12) 0.074(11) 0.102(12) -0.023(8) 0.026(8) 0.004(9)
C94 0.139(14) 0.073(11) 0.089(11) -0.016(9) 0.017(9) -0.042(8)
C95 0.116(12) 0.093(13) 0.078(10) -0.008(8) -0.009(9) -0.037(8)
C96 0.067(8) 0.092(11) 0.067(9) -0.005(7) -0.002(6) -0.021(7)
C101 0.094(11) 0.139(13) 0.102(8) 0.003(8) -0.011(8) 0.062(12)
C102 0.21(2) 0.180(15) 0.115(9) 0.036(12) 0.007(17) 0.059(17)
C103 0.29(2) 0.230(19) 0.122(10) 0.037(15) 0.01(2) 0.06(2)
C104 0.24(2) 0.25(2) 0.112(13) -0.002(13) 0.024(17) 0.04(2)
C105 0.196(19) 0.194(17) 0.113(13) -0.031(11) 0.001(16) -0.005(18)
C106 0.130(14) 0.146(12) 0.105(11) -0.025(9) 0.009(12) 0.011(14)
C111 0.044(7) 0.070(7) 0.090(9) -0.024(6) 0.007(7) -0.001(6)
C112 0.072(9) 0.071(7) 0.083(9) -0.007(6) -0.022(7) 0.008(8)
C113 0.089(12) 0.069(8) 0.142(13) -0.010(9) -0.035(10) 0.003(10)
C114 0.070(11) 0.068(10) 0.187(17) -0.051(9) -0.030(12) 0.012(9)
C115 0.065(10) 0.111(12) 0.156(14) -0.064(10) 0.015(10) 0.031(11)
C116 0.071(9) 0.092(9) 0.098(9) -0.029(8) 0.015(8) 0.014(9)
C121 0.063(8) 0.077(7) 0.061(7) -0.014(7) 0.014(6) 0.005(7)
C122 0.115(12) 0.078(8) 0.111(12) -0.012(9) 0.058(9) 0.009(10)
C123 0.147(15) 0.094(10) 0.136(15) -0.035(10) 0.061(11) 0.020(11)
C124 0.102(12) 0.136(12) 0.124(14) -0.047(12) 0.045(10) 0.014(13)
C125 0.084(11) 0.150(12) 0.100(12) -0.022(11) 0.048(9) -0.010(12)
C126 0.101(11) 0.105(10) 0.080(10) -0.011(8) 0.039(8) -0.005(9)
C131 0.068(9) 0.084(7) 0.075(8) -0.012(6) 0.017(7) -0.019(7)
C132 0.174(16) 0.122(11) 0.097(9) -0.039(8) 0.045(10) -0.090(13)
C133 0.200(19) 0.111(13) 0.172(15) -0.060(11) 0.047(15) -0.047(15)
C134 0.129(16) 0.093(13) 0.27(2) -0.030(10) -0.015(17) 0.013(13)
C135 0.28(2) 0.095(12) 0.247(18) 0.047(13) -0.12(2) -0.047(17)
C136 0.24(2) 0.093(11) 0.182(13) 0.047(10) -0.094(16) -0.059(16)
C141 0.112(12) 0.158(16) 0.072(6) 0.035(9) 0.015(8) -0.031(10)
C142 0.142(14) 0.159(17) 0.085(8) 0.004(11) 0.034(9) -0.032(12)
C143 0.146(16) 0.18(2) 0.094(10) -0.016(12) 0.034(11) -0.023(13)
C144 0.119(14) 0.22(2) 0.095(10) 0.016(14) 0.003(11) -0.015(13)
C145 0.115(14) 0.23(2) 0.104(12) 0.032(14) -0.001(10) -0.052(13)
C146 0.111(13) 0.20(2) 0.081(10) 0.040(11) 0.005(8) -0.042(11)
C147 0.246(19) 0.172(15) 0.159(18) -0.009(15) -0.025(16) 0.124(16)
C148 0.39(4) 0.24(3) 0.51(6) -0.03(4) -0.09(5) -0.02(3)
C149 0.37(4) 0.24(3) 0.31(4) 0.15(3) -0.10(3) 0.07(3)
C1S 0.10(3) 0.20(5) 0.20(4) 0.01(3) 0.01(3) 0.02(3)
C2S 0.24(5) 0.40(7) 0.21(4) 0.15(4) 0.07(4) 0.05(4)
C3S 0.13(3) 0.13(3) 0.17(3) -0.01(2) 0.05(2) -0.03(2)
C4S 0.30(6) 0.16(3) 0.18(4) -0.03(3) -0.06(4) 0.01(4)
C5S 0.22(5) 0.17(4) 0.21(5) 0.05(3) -0.04(3) 0.09(3)
C6S 0.30(4) 0.16(3) 0.13(3) 0.04(3) -0.04(3) 0.07(3)
N1S 0.13(2) 0.20(3) 0.15(3) 0.04(2) 0.05(2) -0.02(2)
N2S 0.29(4) 0.13(3) 0.15(3) 0.02(2) -0.05(2) 0.06(3)
O1S 0.21(3) 0.21(4) 0.20(3) -0.02(3) 0.08(3) 0.00(3)
O2S 0.36(5) 0.18(4) 0.20(4) -0.02(3) 0.01(3) 0.06(3)

loop_
_atom_type_symbol
_atom_type_description
_atom_type_scat_dispersion_real
_atom_type_scat_dispersion_imag
_atom_type_scat_source
C C 0.0033 0.0016 'International Tables Vol C Tables 4.2.6.8 and 6.1.1.4'
H H 0.0000 0.0000 'International Tables Vol C Tables 4.2.6.8 and 6.1.1.4'
N N 0.0061 0.0033 'International Tables Vol C Tables 4.2.6.8 and 6.1.1.4'
O O 0.0106 0.0060 'International Tables Vol C Tables 4.2.6.8 and 6.1.1.4'
S S 0.1246 0.1234 'International Tables Vol C Tables 4.2.6.8 and 6.1.1.4'
Cd Cd -0.8075 1.2024 'International Tables Vol C Tables 4.2.6.8 and 6.1.1.4'

loop_
_geom_angle_atom_site_label_1
_geom_angle_atom_site_label_2
_geom_angle_atom_site_label_3
_geom_angle
_geom_angle_site_symmetry_1
_geom_angle_site_symmetry_3
N1 Cd1 S2 106.7(3) . .
N1 Cd1 S3 100.6(3) . .
S2 Cd1 S3 112.42(12) . .
N1 Cd1 S1 102.3(3) . .
S2 Cd1 S1 112.60(13) . .
S3 Cd1 S1 119.99(13) . .
O1 Cd2 S8 98.4(3) . .
O1 Cd2 S3 90.3(3) . .
S8 Cd2 S3 115.86(15) . .
O1 Cd2 S7 86.7(3) . .
S8 Cd2 S7 127.89(15) . .
S3 Cd2 S7 115.94(11) . .
O1 Cd2 S15 178.5(3) . .
S8 Cd2 S15 82.36(13) . .
S3 Cd2 S15 90.57(11) . .
S7 Cd2 S15 91.86(10) . .
S15 Cd3 S13 112.22(11) . .
S15 Cd3 S5 107.61(11) . .
S13 Cd3 S5 110.38(11) . .
S15 Cd3 S2 100.82(11) . .
S13 Cd3 S2 116.23(12) . .
S5 Cd3 S2 108.92(12) . .
S6 Cd4 S15 113.30(11) . .
S6 Cd4 S1 112.58(13) . .
S15 Cd4 S1 107.56(12) . .
S6 Cd4 S4 117.31(12) . .
S15 Cd4 S4 98.24(10) . .
S1 Cd4 S4 106.57(12) . .
N2 Cd5 S7 112.1(3) 2_445 .
N2 Cd5 S9 106.4(3) 2_445 .
S7 Cd5 S9 118.24(11) . .
N2 Cd5 S4 92.5(3) 2_445 .
S7 Cd5 S4 114.66(11) . .
S9 Cd5 S4 109.74(11) . .
S11 Cd6 S12 114.87(12) . .
S11 Cd6 S15 113.57(11) . .
S12 Cd6 S15 100.33(11) . .
S11 Cd6 S9 110.33(12) . .
S12 Cd6 S9 116.35(12) . .
S15 Cd6 S9 100.05(10) . .
S14 Cd7 S12 117.28(16) . .
S14 Cd7 S13 114.16(15) . .
S12 Cd7 S13 109.25(12) . .
S14 Cd7 S8 116.5(2) . .
S12 Cd7 S8 101.28(13) . .
S13 Cd7 S8 95.70(15) . .
S10 Cd8 S5 121.50(15) . .
S10 Cd8 S11 104.99(14) . .
S5 Cd8 S11 103.42(12) . .
S10 Cd8 S6 116.27(16) . .
S5 Cd8 S6 103.78(11) . .
S11 Cd8 S6 105.09(11) . .
C11 S1 Cd1 111.8(6) . .
C11 S1 Cd4 101.2(6) . .
Cd1 S1 Cd4 94.51(13) . .
C21 S2 Cd1 105.0(5) . .
C21 S2 Cd3 110.9(5) . .
Cd1 S2 Cd3 97.83(12) . .
C31 S3 Cd1 102.0(5) . .
C31 S3 Cd2 101.4(5) . .
Cd1 S3 Cd2 106.97(12) . .
C41 S4 Cd5 105.3(5) . .
C41 S4 Cd4 106.9(4) . .
Cd5 S4 Cd4 95.39(11) . .
C51 S5 Cd8 105.6(5) . .
C51 S5 Cd3 103.3(5) . .
Cd8 S5 Cd3 108.43(13) . .
C61 S6 Cd4 102.5(5) . .
C61 S6 Cd8 108.4(4) . .
Cd4 S6 Cd8 105.24(13) . .
C71 S7 Cd5 100.7(4) . .
C71 S7 Cd2 107.2(4) . .
Cd5 S7 Cd2 105.55(12) . .
C81 S8 Cd2 120.2(6) . .
C81 S8 Cd7 107.2(5) . .
Cd2 S8 Cd7 120.72(18) . .
C91 S9 Cd5 109.2(4) . .
C91 S9 Cd6 110.0(4) . .
Cd5 S9 Cd6 97.50(12) . .
C101 S10 Cd8 107.0(6) . .
C111 S11 Cd6 101.9(4) . .
C111 S11 Cd8 106.7(5) . .
Cd6 S11 Cd8 105.77(12) . .
C121 S12 Cd6 107.5(5) . .
C121 S12 Cd7 112.7(5) . .
Cd6 S12 Cd7 105.99(13) . .
C131 S13 Cd3 100.2(4) . .
C131 S13 Cd7 105.2(4) . .
Cd3 S13 Cd7 102.14(12) . .
C141 S14 Cd7 107.9(6) . .
Cd4 S15 Cd6 102.74(12) . .
Cd4 S15 Cd3 104.03(11) . .
Cd6 S15 Cd3 99.13(10) . .
Cd4 S15 Cd2 120.79(11) . .
Cd6 S15 Cd2 114.93(12) . .
Cd3 S15 Cd2 112.47(12) . .
C147 O1 Cd2 139.1(12) . .
C5 N1 C1 118.7(12) . .
C5 N1 Cd1 122.2(10) . .
C1 N1 Cd1 118.9(10) . .
C10 N2 C8 116.3(11) . .
C10 N2 Cd5 122.1(9) . 2_455
C8 N2 Cd5 116.6(9) . 2_455
C148 N3 C147 113.2(9) . .
C148 N3 C149 128.3(11) . .
C147 N3 C149 109.2(9) . .
N1 C1 C2 122.6(14) . .
C1 C2 C3 120.5(14) . .
C4 C3 C2 116.0(12) . .
C4 C3 C6 121.8(12) . .
C2 C3 C6 122.2(13) . .
C3 C4 C5 119.6(14) . .
N1 C5 C4 122.5(14) . .
C7 C6 C9 118.2(12) . .
C7 C6 C3 121.3(12) . .
C9 C6 C3 120.4(12) . .
C6 C7 C8 118.3(12) . .
N2 C8 C7 123.8(12) . .
C10 C9 C6 118.2(14) . .
N2 C10 C9 125.1(13) . .
C16 C11 C12 119.3(18) . .
C16 C11 S1 124.0(14) . .
C12 C11 S1 116.7(16) . .
C11 C12 C13 115(2) . .
C14 C13 C12 127(3) . .
C15 C14 C13 113(2) . .
C14 C15 C16 124(2) . .
C15 C16 C11 121(2) . .
C22 C21 C26 118.5(16) . .
C22 C21 S2 122.3(12) . .
C26 C21 S2 119.2(15) . .
C21 C22 C23 119.0(17) . .
C24 C23 C22 119(2) . .
C25 C24 C23 120(2) . .
C24 C25 C26 122(2) . .
C25 C26 C21 122(2) . .
C36 C31 C32 121.2(17) . .
C36 C31 S3 121.0(12) . .
C32 C31 S3 117.8(15) . .
C31 C32 C33 118(2) . .
C34 C33 C32 121(2) . .
C35 C34 C33 120(2) . .
C34 C35 C36 122(2) . .
C31 C36 C35 117.7(18) . .
C46 C41 C42 118.9(14) . .
C46 C41 S4 121.2(10) . .
C42 C41 S4 119.9(13) . .
C43 C42 C41 121.0(17) . .
C42 C43 C44 120.4(17) . .
C45 C44 C43 117.9(17) . .
C44 C45 C46 122.3(18) . .
C41 C46 C45 119.2(14) . .
C52 C51 C56 118.9(13) . .
C52 C51 S5 123.9(11) . .
C56 C51 S5 117.2(10) . .
C53 C52 C51 120.4(16) . .
C54 C53 C52 122.8(17) . .
C53 C54 C55 119.3(16) . .
C54 C55 C56 120.1(17) . .
C51 C56 C55 118.4(14) . .
C62 C61 C66 120.0 . .
C62 C61 S6 119.5(7) . .
C66 C61 S6 119.9(7) . .
C61 C62 C63 120.0 . .
C64 C63 C62 120.0 . .
C63 C64 C65 120.0 . .
C66 C65 C64 120.0 . .
C65 C66 C61 120.0 . .
C76 C71 C72 117.9(12) . .
C76 C71 S7 118.5(11) . .
C72 C71 S7 123.6(10) . .
C71 C72 C73 121.6(13) . .
C74 C73 C72 119.7(15) . .
C73 C74 C75 120.7(15) . .
C74 C75 C76 117.8(16) . .
C71 C76 C75 121.8(15) . .
C82 C81 C86 120.0 . .
C82 C81 S8 120.8(13) . .
C86 C81 S8 118.5(13) . .
C83 C82 C81 120.0 . .
C82 C83 C84 120.0 . .
C85 C84 C83 120.0 . .
C84 C85 C86 120.0 . .
C85 C86 C81 120.0 . .
C92 C91 C96 121.6(13) . .
C92 C91 S9 117.9(10) . .
C96 C91 S9 120.4(11) . .
C93 C92 C91 123.0(15) . .
C92 C93 C94 115.9(17) . .
C95 C94 C93 120.2(18) . .
C94 C95 C96 123.8(18) . .
C95 C96 C91 115.4(16) . .
C102 C101 C106 116(2) . .
C102 C101 S10 123(2) . .
C106 C101 S10 121.2(16) . .
C101 C102 C103 124(3) . .
C102 C103 C104 125(3) . .
C105 C104 C103 111(3) . .
C106 C105 C104 119(3) . .
C105 C106 C101 124(2) . .
C116 C111 C112 118.3(15) . .
C116 C111 S11 118.8(13) . .
C112 C111 S11 122.9(12) . .
C113 C112 C111 120.1(17) . .
C114 C113 C112 121(2) . .
C113 C114 C115 120(2) . .
C114 C115 C116 120.1(19) . .
C111 C116 C115 120.1(18) . .
C122 C121 C126 118.7(14) . .
C122 C121 S12 120.8(12) . .
C126 C121 S12 120.2(13) . .
C121 C122 C123 123.5(17) . .
C124 C123 C122 117.0(19) . .
C123 C124 C125 121.2(18) . .
C124 C125 C126 120.6(18) . .
C125 C126 C121 119.0(17) . .
C132 C131 C136 120.0 . .
C132 C131 S13 116.4(8) . .
C136 C131 S13 123.6(8) . .
C133 C132 C131 120.0 . .
C132 C133 C134 120.0 . .
C133 C134 C135 120.0 . .
C136 C135 C134 120.0 . .
C135 C136 C131 120.0 . .
C142 C141 C146 118.7(19) . .
C142 C141 S14 117.1(15) . .
C146 C141 S14 124.0(14) . .
C141 C142 C143 119(2) . .
C144 C143 C142 121(2) . .
C143 C144 C145 122(2) . .
C144 C145 C146 117(2) . .
C145 C146 C141 122.1(19) . .
O1 C147 N3 123.7(17) . .
O1S C3S N1S 112(6) . .
O2S C6S N2S 112.1(12) . .
C2S N1S C3S 130(5) . .
C2S N1S C1S 94(5) . .
C3S N1S C1S 125(4) . .
C5S N2S C6S 124(3) . .
C5S N2S C4S 121.8(12) . .
C6S N2S C4S 107.5(10) . .

loop_
_geom_bond_atom_site_label_1
_geom_bond_atom_site_label_2
_geom_bond_distance
_geom_bond_site_symmetry_2
Cd1 N1 2.314(11) .
Cd1 S2 2.514(4) .
Cd1 S3 2.523(4) .
Cd1 S1 2.528(4) .
Cd2 O1 2.390(11) .
Cd2 S8 2.495(4) .
Cd2 S3 2.560(4) .
Cd2 S7 2.561(3) .
Cd2 S15 2.860(3) .
Cd3 S15 2.526(3) .
Cd3 S13 2.540(3) .
Cd3 S5 2.570(4) .
Cd3 S2 2.581(4) .
Cd4 S6 2.500(4) .
Cd4 S15 2.517(3) .
Cd4 S1 2.538(4) .
Cd4 S4 2.550(3) .
Cd5 N2 2.296(10) 2_445
Cd5 S7 2.484(3) .
Cd5 S9 2.516(3) .
Cd5 S4 2.541(4) .
Cd6 S11 2.521(3) .
Cd6 S12 2.523(4) .
Cd6 S15 2.525(3) .
Cd6 S9 2.569(3) .
Cd7 S14 2.446(5) .
Cd7 S12 2.568(4) .
Cd7 S13 2.582(4) .
Cd7 S8 2.601(5) .
Cd8 S10 2.448(4) .
Cd8 S5 2.552(4) .
Cd8 S11 2.586(4) .
Cd8 S6 2.588(3) .
S1 C11 1.764(17) .
S2 C21 1.765(15) .
S3 C31 1.830(16) .
S4 C41 1.790(14) .
S5 C51 1.773(13) .
S6 C61 1.799(9) .
S7 C71 1.783(12) .
S8 C81 1.695(12) .
S9 C91 1.805(13) .
S10 C101 1.70(2) .
S11 C111 1.794(15) .
S12 C121 1.800(14) .
S13 C131 1.751(9) .
S14 C141 1.726(19) .
O1 C147 1.197(15) .
N1 C5 1.299(17) .
N1 C1 1.323(16) .
N2 C10 1.304(17) .
N2 C8 1.310(15) .
N2 Cd5 2.296(10) 2_455
N3 C148 1.411(9) .
N3 C147 1.416(9) .
N3 C149 1.433(9) .
C1 C2 1.360(18) .
C2 C3 1.391(18) .
C3 C4 1.379(17) .
C3 C6 1.496(17) .
C4 C5 1.397(18) .
C6 C7 1.355(17) .
C6 C9 1.380(18) .
C7 C8 1.403(16) .
C9 C10 1.371(18) .
C11 C16 1.38(2) .
C11 C12 1.38(2) .
C12 C13 1.41(3) .
C13 C14 1.38(3) .
C14 C15 1.34(3) .
C15 C16 1.36(2) .
C21 C22 1.35(2) .
C21 C26 1.38(2) .
C22 C23 1.45(2) .
C23 C24 1.39(3) .
C24 C25 1.30(3) .
C25 C26 1.36(2) .
C31 C36 1.33(2) .
C31 C32 1.36(2) .
C32 C33 1.38(3) .
C33 C34 1.34(3) .
C34 C35 1.28(3) .
C35 C36 1.40(2) .
C41 C46 1.377(19) .
C41 C42 1.380(17) .
C42 C43 1.38(2) .
C43 C44 1.38(3) .
C44 C45 1.36(2) .
C45 C46 1.389(19) .
C51 C52 1.360(18) .
C51 C56 1.387(19) .
C52 C53 1.352(19) .
C53 C54 1.34(2) .
C54 C55 1.34(2) .
C55 C56 1.433(19) .
C61 C62 1.3900 .
C61 C66 1.3900 .
C62 C63 1.3900 .
C63 C64 1.3900 .
C64 C65 1.3900 .
C65 C66 1.3900 .
C71 C76 1.350(18) .
C71 C72 1.374(16) .
C72 C73 1.419(18) .
C73 C74 1.33(2) .
C74 C75 1.40(2) .
C75 C76 1.43(2) .
C81 C82 1.3900 .
C81 C86 1.3900 .
C82 C83 1.3900 .
C83 C84 1.3900 .
C84 C85 1.3900 .
C85 C86 1.3900 .
C91 C92 1.346(17) .
C91 C96 1.384(17) .
C92 C93 1.343(19) .
C93 C94 1.44(2) .
C94 C95 1.31(2) .
C95 C96 1.38(2) .
C101 C102 1.30(3) .
C101 C106 1.45(3) .
C102 C103 1.31(3) .
C103 C104 1.50(4) .
C104 C105 1.44(3) .
C105 C106 1.40(3) .
C111 C116 1.372(18) .
C111 C112 1.37(2) .
C112 C113 1.36(2) .
C113 C114 1.33(3) .
C114 C115 1.36(3) .
C115 C116 1.38(2) .
C121 C122 1.33(2) .
C121 C126 1.401(19) .
C122 C123 1.41(2) .
C123 C124 1.36(3) .
C124 C125 1.37(3) .
C125 C126 1.38(2) .
C131 C132 1.3900 .
C131 C136 1.3900 .
C132 C133 1.3900 .
C133 C134 1.3900 .
C134 C135 1.3900 .
C135 C136 1.3900 .
C141 C142 1.32(2) .
C141 C146 1.39(2) .
C142 C143 1.40(3) .
C143 C144 1.33(3) .
C144 C145 1.35(3) .
C145 C146 1.38(3) .
C1S N1S 1.47(6) .
C2S N1S 1.35(6) .
C3S O1S 1.20(5) .
C3S N1S 1.43(6) .
C4S N2S 1.443(10) .
C5S N2S 1.441(10) .
C6S O2S 1.200(10) .
C6S N2S 1.443(10) .
